data_7025660
loop_
_publ_author_name
'Boonmak, Jaursup'
'Nakano, Motohiro'
'Chaichit, Narongsak'
'Pakawatchai, Chaveng'
'Youngme, Sujittra'

_publ_section_title
;
 Water-induced reversible structural phase transformation with
 chromotropism in metal supramolecular frameworks containing aminopyrazine
 and sulfate anions.
;
_journal_issue 35
_journal_name_full 'Dalton transactions (Cambridge, England : 2003)'
_journal_page_first 8161
_journal_page_last 8167
_journal_paper_doi 10.1039/c002556a
_journal_volume 39
_journal_year 2010
_chemical_formula_sum 'C8 H34 Co Fe N6 O20 S2'
_chemical_formula_weight 713.31
_chemical_name_common
;di(2-aminopyrazine)-tetraaqua cobalt(ii) hexaaqua iron(ii)
disulfate dihydrate
;
_chemical_name_systematic
;
di(2-aminopyrazine)-tetraaqua cobalt(II) hexaaqua iron(II) disulfate
dihydrate
;
_space_group_IT_number 2
_symmetry_cell_setting triclinic
_symmetry_space_group_name_Hall '-P 1'
_symmetry_space_group_name_H-M 'P -1'
_atom_sites_solution_hydrogens geom
_atom_sites_solution_primary direct
_atom_sites_solution_secondary difmap
_audit_creation_method SHELXL-97
_cell_angle_alpha 75.6760(10)
_cell_angle_beta 78.5020(10)
_cell_angle_gamma 78.8140(10)
_cell_formula_units_Z 1
_cell_length_a 6.5742(4)
_cell_length_b 8.3548(5)
_cell_length_c 13.2410(8)
_cell_measurement_temperature 293(2)
_cell_measurement_theta_max 27.45
_cell_measurement_theta_min 1.61
_cell_volume 682.46(7)
_computing_cell_refinement 'SAINT (Bruker, 2000)'
_computing_data_collection 'SMART (Bruker, 2000)'
_computing_data_reduction SAINT
_computing_molecular_graphics SHELXTL
_computing_publication_material SHELXTL
_computing_structure_refinement 'SHELXL-97 (Sheldrick, 1997)'
_computing_structure_solution 'SHELXS-97 (Sheldrick, 1990)'
_diffrn_ambient_temperature 293(2)
_diffrn_measured_fraction_theta_full 0.997
_diffrn_measured_fraction_theta_max 0.997
_diffrn_measurement_device_type
;
Siemens SMART CCD area detector diffractometer
;
_diffrn_radiation_monochromator graphite
_diffrn_radiation_source 'fine-focus sealed tube'
_diffrn_radiation_type MoK\a
_diffrn_radiation_wavelength 0.71073
_diffrn_reflns_av_R_equivalents 0.0129
_diffrn_reflns_av_sigmaI/netI 0.0130
_diffrn_reflns_limit_h_max 7
_diffrn_reflns_limit_h_min -9
_diffrn_reflns_limit_k_max 11
_diffrn_reflns_limit_k_min -8
_diffrn_reflns_limit_l_max 16
_diffrn_reflns_limit_l_min -17
_diffrn_reflns_number 4208
_diffrn_reflns_theta_full 27.45
_diffrn_reflns_theta_max 27.45
_diffrn_reflns_theta_min 1.61
_exptl_absorpt_coefficient_mu 1.384
_exptl_absorpt_correction_T_max 1.0000
_exptl_absorpt_correction_T_min 0.695703
_exptl_absorpt_correction_type multi-scan
_exptl_absorpt_process_details 'SADABS (Sheldrick, 2000)'
_exptl_crystal_colour 'yellowish orange'
_exptl_crystal_density_diffrn 1.736
_exptl_crystal_density_method 'not measured'
_exptl_crystal_description rectangular
_exptl_crystal_F_000 369
_exptl_crystal_size_max 0.43
_exptl_crystal_size_mid 0.38
_exptl_crystal_size_min 0.15
_refine_diff_density_max 0.454
_refine_diff_density_min -0.545
_refine_diff_density_rms 0.068
_refine_ls_extinction_method none
_refine_ls_goodness_of_fit_ref 1.102
_refine_ls_hydrogen_treatment mixed
_refine_ls_matrix_type full
_refine_ls_number_parameters 243
_refine_ls_number_reflns 3016
_refine_ls_number_restraints 0
_refine_ls_restrained_S_all 1.102
_refine_ls_R_factor_all 0.0285
_refine_ls_R_factor_gt 0.0267
_refine_ls_shift/su_max 0.001
_refine_ls_shift/su_mean 0.000
_refine_ls_structure_factor_coef Fsqd
_refine_ls_weighting_details 'calc w=1/[\s^2^(Fo^2^)+(0.0550P)^2^+0.2470P] where P=(Fo^2^+2Fc^2^)/3'
_refine_ls_weighting_scheme calc
_refine_ls_wR_factor_gt 0.0779
_refine_ls_wR_factor_ref 0.0849
_reflns_number_gt 2832
_reflns_number_total 3016
_reflns_threshold_expression >2sigma(I)
_cod_data_source_file c002556a.txt
_cod_data_source_block 3_CoFe
_cod_original_sg_symbol_H-M P-1
_cod_database_code 7025660

loop_
_symmetry_equiv_pos_as_xyz
'x, y, z'
'-x, -y, -z'

loop_
_atom_site_label
_atom_site_type_symbol
_atom_site_fract_x
_atom_site_fract_y
_atom_site_fract_z
_atom_site_U_iso_or_equiv
_atom_site_adp_type
_atom_site_occupancy
_atom_site_symmetry_multiplicity
_atom_site_calc_flag
_atom_site_refinement_flags
Co1 Co 0.0000 0.5000 0.5000 0.02144(10) Uani 1 2 d S
Fe1 Fe 0.0000 1.0000 0.0000 0.02430(11) Uani 1 2 d S
O1 O 0.0219(2) 0.46371(18) 0.66007(11) 0.0304(3) Uani 1 1 d .
O2 O 0.0395(3) 0.73867(19) 0.05735(14) 0.0413(4) Uani 1 1 d .
O3 O 0.2849(2) 0.9724(2) -0.10194(15) 0.0429(4) Uani 1 1 d .
O4 O 0.1448(2) 1.0258(2) 0.12482(13) 0.0389(3) Uani 1 1 d .
O5 O 0.5366(3) 0.20957(17) 0.79948(14) 0.0428(4) Uani 1 1 d .
O6 O 0.4116(2) 0.48171(17) 0.70075(10) 0.0310(3) Uani 1 1 d .
O7 O 0.6681(2) 0.45099(17) 0.81391(11) 0.0306(3) Uani 1 1 d .
O8 O 0.3105(2) 0.4144(2) 0.88858(12) 0.0407(3) Uani 1 1 d .
O9 O 0.2834(2) 0.58721(17) 0.46589(12) 0.0292(3) Uani 1 1 d .
O10 O 0.3828(3) 0.28106(19) 0.08889(14) 0.0389(3) Uani 1 1 d .
C1 C 0.1518(3) 0.1269(2) 0.59251(16) 0.0293(4) Uani 1 1 d .
C2 C 0.2197(3) -0.0462(2) 0.59682(16) 0.0283(4) Uani 1 1 d .
C4 C 0.2372(3) 0.1834(2) 0.41284(16) 0.0306(4) Uani 1 1 d .
C3 C 0.2981(3) 0.0148(2) 0.41650(16) 0.0320(4) Uani 1 1 d .
N1 N 0.1586(2) 0.23885(18) 0.50237(13) 0.0264(3) Uani 1 1 d .
N2 N 0.2878(2) -0.10136(19) 0.50713(14) 0.0302(3) Uani 1 1 d .
N3 N 0.2131(3) -0.1563(2) 0.69000(16) 0.0432(4) Uani 1 1 d .
S1 S 0.48062(6) 0.38816(5) 0.80094(3) 0.02330(11) Uani 1 1 d .
H1 H 0.103(4) 0.157(3) 0.6599(19) 0.031(6) Uiso 1 1 d .
H1A H 0.126(5) 0.465(4) 0.680(2) 0.048(8) Uiso 1 1 d .
H1B H -0.070(5) 0.456(3) 0.710(2) 0.044(7) Uiso 1 1 d .
H2 H 0.245(4) 0.267(3) 0.346(2) 0.038(6) Uiso 1 1 d .
H2A H -0.046(6) 0.682(4) 0.075(3) 0.062(10) Uiso 1 1 d .
H2B H 0.136(5) 0.676(4) 0.090(2) 0.049(8) Uiso 1 1 d .
H3 H 0.353(4) -0.022(3) 0.3439(19) 0.031(6) Uiso 1 1 d .
H3A H 0.159(5) -0.127(4) 0.757(3) 0.063(9) Uiso 1 1 d .
H3B H 0.254(5) -0.258(4) 0.695(2) 0.052(8) Uiso 1 1 d .
H3C H 0.365(5) 0.891(4) -0.092(2) 0.057(9) Uiso 1 1 d .
H3D H 0.341(5) 1.046(4) -0.125(3) 0.059(10) Uiso 1 1 d .
H4 H 0.195(5) 1.121(4) 0.113(2) 0.045(7) Uiso 1 1 d .
H4A H 0.239(5) 0.941(4) 0.149(2) 0.058(9) Uiso 1 1 d .
H9 H 0.300(4) 0.674(4) 0.475(2) 0.047(7) Uiso 1 1 d .
H9A H 0.383(4) 0.565(3) 0.424(2) 0.034(6) Uiso 1 1 d .
H10 H 0.371(5) 0.360(4) 0.117(3) 0.060(9) Uiso 1 1 d .
H10A H 0.375(6) 0.338(5) 0.024(3) 0.068(10) Uiso 1 1 d .

loop_
_atom_site_aniso_label
_atom_site_aniso_U_11
_atom_site_aniso_U_22
_atom_site_aniso_U_33
_atom_site_aniso_U_23
_atom_site_aniso_U_13
_atom_site_aniso_U_12
Co1 0.01963(17) 0.02063(16) 0.02326(18) -0.00429(12) -0.00280(12) -0.00242(11)
Fe1 0.01819(18) 0.02325(17) 0.0293(2) -0.00060(13) -0.00426(13) -0.00401(12)
O1 0.0247(7) 0.0426(7) 0.0240(7) -0.0072(5) -0.0032(6) -0.0063(5)
O2 0.0306(8) 0.0283(7) 0.0612(10) 0.0067(7) -0.0163(7) -0.0073(6)
O3 0.0259(7) 0.0320(8) 0.0610(11) -0.0009(7) 0.0048(7) -0.0048(6)
O4 0.0358(8) 0.0355(7) 0.0476(9) -0.0036(6) -0.0181(7) -0.0060(6)
O5 0.0407(8) 0.0231(6) 0.0623(10) -0.0017(6) -0.0131(7) -0.0038(5)
O6 0.0281(7) 0.0348(7) 0.0279(7) -0.0024(5) -0.0088(5) -0.0006(5)
O7 0.0222(6) 0.0388(7) 0.0330(7) -0.0079(5) -0.0049(5) -0.0090(5)
O8 0.0270(7) 0.0623(10) 0.0315(7) -0.0096(7) 0.0037(6) -0.0132(6)
O9 0.0217(6) 0.0296(6) 0.0378(7) -0.0140(5) 0.0033(5) -0.0071(5)
O10 0.0480(9) 0.0311(7) 0.0392(8) -0.0100(6) -0.0092(7) -0.0040(6)
C1 0.0298(9) 0.0240(8) 0.0331(10) -0.0081(7) -0.0032(7) -0.0009(6)
C2 0.0239(8) 0.0233(8) 0.0379(10) -0.0067(7) -0.0060(7) -0.0031(6)
C4 0.0288(9) 0.0297(9) 0.0316(9) -0.0069(7) -0.0033(7) -0.0014(7)
C3 0.0299(9) 0.0322(9) 0.0355(10) -0.0138(7) -0.0052(7) 0.0003(7)
N1 0.0222(7) 0.0222(6) 0.0337(8) -0.0062(6) -0.0033(6) -0.0019(5)
N2 0.0263(8) 0.0248(7) 0.0415(9) -0.0117(6) -0.0064(6) -0.0018(5)
N3 0.0559(12) 0.0255(8) 0.0413(10) -0.0031(7) -0.0051(8) 0.0017(7)
S1 0.0200(2) 0.0249(2) 0.0240(2) -0.00137(15) -0.00433(15) -0.00515(14)

loop_
_atom_type_symbol
_atom_type_description
_atom_type_scat_dispersion_real
_atom_type_scat_dispersion_imag
_atom_type_scat_source
C C 0.0033 0.0016 'International Tables Vol C Tables 4.2.6.8 and 6.1.1.4'
H H 0.0000 0.0000 'International Tables Vol C Tables 4.2.6.8 and 6.1.1.4'
N N 0.0061 0.0033 'International Tables Vol C Tables 4.2.6.8 and 6.1.1.4'
O O 0.0106 0.0060 'International Tables Vol C Tables 4.2.6.8 and 6.1.1.4'
S S 0.1246 0.1234 'International Tables Vol C Tables 4.2.6.8 and 6.1.1.4'
Co Co 0.3494 0.9721 'International Tables Vol C Tables 4.2.6.8 and 6.1.1.4'
Fe Fe 0.3463 0.8444 'International Tables Vol C Tables 4.2.6.8 and 6.1.1.4'

loop_
_geom_angle_atom_site_label_1
_geom_angle_atom_site_label_2
_geom_angle_atom_site_label_3
_geom_angle
_geom_angle_site_symmetry_1
_geom_angle_site_symmetry_3
O9 Co1 O9 180 2_566 .
O9 Co1 O1 92.54(6) 2_566 .
O9 Co1 O1 87.46(6) . .
O9 Co1 O1 87.46(6) 2_566 2_566
O9 Co1 O1 92.54(6) . 2_566
O1 Co1 O1 180 . 2_566
O9 Co1 N1 91.70(5) 2_566 2_566
O9 Co1 N1 88.30(5) . 2_566
O1 Co1 N1 90.63(6) . 2_566
O1 Co1 N1 89.37(6) 2_566 2_566
O9 Co1 N1 88.30(5) 2_566 .
O9 Co1 N1 91.70(5) . .
O1 Co1 N1 89.37(6) . .
O1 Co1 N1 90.63(6) 2_566 .
N1 Co1 N1 180 2_566 .
O3 Fe1 O3 180 2_575 .
O3 Fe1 O2 89.24(7) 2_575 2_575
O3 Fe1 O2 90.76(7) . 2_575
O3 Fe1 O2 90.76(7) 2_575 .
O3 Fe1 O2 89.24(7) . .
O2 Fe1 O2 180 2_575 .
O3 Fe1 O4 86.57(7) 2_575 .
O3 Fe1 O4 93.43(7) . .
O2 Fe1 O4 90.20(6) 2_575 .
O2 Fe1 O4 89.80(6) . .
O3 Fe1 O4 93.43(7) 2_575 2_575
O3 Fe1 O4 86.57(7) . 2_575
O2 Fe1 O4 89.80(6) 2_575 2_575
O2 Fe1 O4 90.20(6) . 2_575
O4 Fe1 O4 180 . 2_575
Co1 O1 H1A 123(2) . .
Co1 O1 H1B 128(2) . .
H1A O1 H1B 108(3) . .
Fe1 O2 H2A 128(3) . .
Fe1 O2 H2B 129(2) . .
H2A O2 H2B 99(3) . .
Fe1 O3 H3C 120(2) . .
Fe1 O3 H3D 119(3) . .
H3C O3 H3D 111(3) . .
Fe1 O4 H4 114.7(18) . .
Fe1 O4 H4A 117.0(19) . .
H4 O4 H4A 109(3) . .
Co1 O9 H9 125(2) . .
Co1 O9 H9A 128.9(19) . .
H9 O9 H9A 103(3) . .
H10 O10 H10A 98(3) . .
N1 C1 C2 122.20(17) . .
N1 C1 H1 122.3(14) . .
C2 C1 H1 115.5(14) . .
N2 C2 N3 119.46(16) . .
N2 C2 C1 119.95(18) . .
N3 C2 C1 120.58(18) . .
N1 C4 C3 120.43(18) . .
N1 C4 H2 117.7(14) . .
C3 C4 H2 121.9(14) . .
N2 C3 C4 122.93(18) . .
N2 C3 H3 119.9(13) . .
C4 C3 H3 117.2(13) . .
C1 N1 C4 117.50(15) . .
C1 N1 Co1 119.78(12) . .
C4 N1 Co1 122.06(12) . .
C2 N2 C3 116.87(15) . .
C2 N3 H3A 124.3(19) . .
C2 N3 H3B 123(2) . .
H3A N3 H3B 113(3) . .
O8 S1 O5 110.66(10) . .
O8 S1 O6 109.07(9) . .
O5 S1 O6 109.72(9) . .
O8 S1 O7 109.23(8) . .
O5 S1 O7 109.01(8) . .
O6 S1 O7 109.14(8) . .

loop_
_geom_bond_atom_site_label_1
_geom_bond_atom_site_label_2
_geom_bond_distance
_geom_bond_site_symmetry_2
Co1 O9 2.0578(13) 2_566
Co1 O9 2.0578(13) .
Co1 O1 2.0957(14) .
Co1 O1 2.0957(14) 2_566
Co1 N1 2.2237(14) 2_566
Co1 N1 2.2237(14) .
Fe1 O3 2.0886(16) 2_575
Fe1 O3 2.0886(16) .
Fe1 O2 2.1094(15) 2_575
Fe1 O2 2.1094(15) .
Fe1 O4 2.1372(15) .
Fe1 O4 2.1372(15) 2_575
O1 H1A 0.78(3) .
O1 H1B 0.80(3) .
O2 H2A 0.77(4) .
O2 H2B 0.86(3) .
O3 H3C 0.78(3) .
O3 H3D 0.75(4) .
O4 H4 0.89(3) .
O4 H4A 0.88(3) .
O5 S1 1.4699(14) .
O6 S1 1.4717(13) .
O7 S1 1.4844(13) .
O8 S1 1.4692(15) .
O9 H9 0.79(3) .
O9 H9A 0.79(3) .
O10 H10 0.82(4) .
O10 H10A 0.87(4) .
C1 N1 1.321(2) .
C1 C2 1.418(2) .
C1 H1 0.97(2) .
C2 N2 1.342(3) .
C2 N3 1.343(3) .
C4 N1 1.350(2) .
C4 C3 1.379(2) .
C4 H2 0.99(3) .
C3 N2 1.343(3) .
C3 H3 1.05(2) .
N3 H3A 0.96(3) .
N3 H3B 0.83(3) .
